data_4121993
loop_
_publ_author_name
'Zhao, Sangen'
'Gong, Pifu'
'Luo, Siyang'
'Bai, Lei'
'Lin, Zheshuai'
'Ji, Chengmin'
'Chen, Tianliang'
'Hong, Maochun'
'Luo, Junhua'

_publ_section_title
;
 Deep-Ultraviolet Transparent Phosphates RbBa2(PO3)5 and Rb2Ba3(P2O7)2
 Show Nonlinear Optical Activity from Condensation of [PO4](3-) Units.
;
_journal_issue 24
_journal_name_full 'Journal of the American Chemical Society'
_journal_page_first 8560
_journal_page_last 8563
_journal_paper_doi 10.1021/ja504319x
_journal_volume 136
_journal_year 2014
_chemical_formula_sum 'Ba2 O15 P5 Rb'
_chemical_formula_weight 755.00
_chemical_name_systematic
; 
 ? 
;
_space_group_IT_number 7
_symmetry_cell_setting monoclinic
_symmetry_space_group_name_Hall 'P -2yc'
_symmetry_space_group_name_H-M 'P 1 c 1'
_atom_sites_solution_primary direct
_atom_sites_solution_secondary difmap
_audit_creation_method SHELXL-97
_cell_angle_alpha 90.00
_cell_angle_beta 128.498(2)
_cell_angle_gamma 90.00
_cell_formula_units_Z 2
_cell_length_a 8.6814(2)
_cell_length_b 7.3122(2)
_cell_length_c 13.8370(4)
_cell_measurement_reflns_used 3189
_cell_measurement_temperature 173(2)
_cell_measurement_theta_max 29.3770
_cell_measurement_theta_min 3.3540
_cell_volume 687.44(4)
_computing_cell_refinement
;
CrysAlisPro, Agilent Technologies,
Version 1.171.36.28
;
_computing_data_collection
;
CrysAlisPro, Agilent Technologies,
Version 1.171.36.28
;
_computing_data_reduction
;
CrysAlisPro, Agilent Technologies,
Version 1.171.36.28
;
_computing_structure_refinement 'SHELXL-97 (Sheldrick, 1997)'
_computing_structure_solution 'SHELXS-97 (Sheldrick, 1990)'
_diffrn_ambient_temperature 173(2)
_diffrn_detector_area_resol_mean 10.5594
_diffrn_measured_fraction_theta_full 0.995
_diffrn_measured_fraction_theta_max 0.995
_diffrn_measurement_device_type 'SuperNova, Dual, Cu at zero, Atlas'
_diffrn_measurement_method '\w scans'
_diffrn_radiation_monochromator graphite
_diffrn_radiation_source 'fine-focus sealed tube'
_diffrn_radiation_type MoK\a
_diffrn_radiation_wavelength 0.71073
_diffrn_reflns_av_R_equivalents 0.0281
_diffrn_reflns_av_sigmaI/netI 0.0460
_diffrn_reflns_limit_h_max 10
_diffrn_reflns_limit_h_min -10
_diffrn_reflns_limit_k_max 8
_diffrn_reflns_limit_k_min -9
_diffrn_reflns_limit_l_max 17
_diffrn_reflns_limit_l_min -17
_diffrn_reflns_number 4350
_diffrn_reflns_theta_full 26.37
_diffrn_reflns_theta_max 26.37
_diffrn_reflns_theta_min 2.79
_diffrn_standards_number 4758
_exptl_absorpt_coefficient_mu 9.874
_exptl_absorpt_correction_T_max 1.00000
_exptl_absorpt_correction_T_min 0.58711
_exptl_absorpt_correction_type multi-scan
_exptl_absorpt_process_details
;
CrysAlisPro, Agilent Technologies,
Version 1.171.36.28 (release 01-02-2013 CrysAlis171 .NET)
(compiled Feb  1 2013,16:14:44)
Empirical absorption correction using spherical harmonics,
 implemented in SCALE3 ABSPACK scaling algorithm.
;
_exptl_crystal_colour colourless
_exptl_crystal_density_diffrn 3.647
_exptl_crystal_density_method 'not measured'
_exptl_crystal_description block
_exptl_crystal_F_000 688
_exptl_crystal_size_max 0.1209
_exptl_crystal_size_mid 0.0853
_exptl_crystal_size_min 0.0422
_refine_diff_density_max 0.932
_refine_diff_density_min -1.055
_refine_diff_density_rms 0.180
_refine_ls_abs_structure_details 'Flack H D (1983), Acta Cryst. A39, 876-881'
_refine_ls_abs_structure_Flack 0.050(10)
_refine_ls_extinction_method none
_refine_ls_goodness_of_fit_ref 1.033
_refine_ls_hydrogen_treatment constr
_refine_ls_matrix_type full
_refine_ls_number_parameters 199
_refine_ls_number_reflns 2541
_refine_ls_number_restraints 2
_refine_ls_restrained_S_all 1.033
_refine_ls_R_factor_all 0.0275
_refine_ls_R_factor_gt 0.0266
_refine_ls_shift/su_max 0.000
_refine_ls_shift/su_mean 0.000
_refine_ls_structure_factor_coef Fsqd
_refine_ls_weighting_details 'calc w=1/[\s^2^(Fo^2^)+(0.0267P)^2^+0.0000P] where P=(Fo^2^+2Fc^2^)/3'
_refine_ls_weighting_scheme calc
_refine_ls_wR_factor_gt 0.0598
_refine_ls_wR_factor_ref 0.0604
_reflns_number_gt 2484
_reflns_number_total 2541
_reflns_threshold_expression >2sigma(I)
_cod_data_source_file ja504319x_si_002.cif
_cod_data_source_block e:\rb2\exp_5755
_cod_depositor_comments 'Adding full bibliography for 4121993--4121994.cif.'
_cod_original_cell_volume 687.44(3)
_cod_original_sg_symbol_H-M 'P c'
_cod_database_code 4121993

loop_
_symmetry_equiv_pos_as_xyz
'x, y, z'
'x, -y, z+1/2'

loop_
_atom_site_label
_atom_site_type_symbol
_atom_site_fract_x
_atom_site_fract_y
_atom_site_fract_z
_atom_site_U_iso_or_equiv
_atom_site_adp_type
_atom_site_occupancy
_atom_site_symmetry_multiplicity
_atom_site_calc_flag
Ba1 Ba 0.40518(6) 0.62695(5) 0.07717(4) 0.00629(11) Uani 1 1 d
Ba2 Ba 0.99756(5) 0.34151(6) 0.66724(4) 0.00622(11) Uani 1 1 d
Rb1 Rb 0.81298(10) 0.85810(9) 0.78704(7) 0.00449(17) Uani 1 1 d
O10 O 0.1404(8) 0.2117(8) 0.1380(5) 0.0094(12) Uani 1 1 d
P1 P 0.5740(3) 0.6554(3) 0.4079(2) 0.0058(4) Uani 1 1 d
O13 O 0.4325(8) 0.1222(8) 0.3425(6) 0.0136(13) Uani 1 1 d
P4 P 0.2025(3) 0.1580(2) 0.27105(19) 0.0057(4) Uani 1 1 d
P3 P 0.2275(3) 0.1497(3) 0.0689(2) 0.0056(5) Uani 1 1 d
O4 O 0.7511(8) 0.7009(8) 0.4045(6) 0.0160(13) Uani 1 1 d
O1 O 0.6314(8) 0.5045(8) 0.4963(5) 0.0119(12) Uani 1 1 d
P2 P 0.9050(3) 0.6050(3) 0.39549(19) 0.0046(4) Uani 1 1 d
O5 O 1.0127(7) 0.4541(7) 0.4861(5) 0.0089(11) Uani 1 1 d
O9 O 0.0489(7) 0.2261(7) -0.0688(5) 0.0086(11) Uiso 1 1 d
O2 O 0.3926(8) 0.6422(7) 0.2785(6) 0.0122(13) Uani 1 1 d
O6 O 0.8058(8) 0.5611(7) 0.2638(5) 0.0103(12) Uani 1 1 d
O8 O 0.2325(8) -0.0506(7) 0.0618(5) 0.0116(12) Uani 1 1 d
O11 O 0.1040(8) -0.0118(7) 0.2651(5) 0.0095(11) Uani 1 1 d
O12 O 0.1705(8) 0.3255(7) 0.3197(5) 0.0113(12) Uani 1 1 d
O7 O 0.4041(7) 0.2612(7) 0.1156(5) 0.0097(12) Uani 1 1 d
P5 P 0.6188(3) 0.0506(2) 0.47376(18) 0.0049(4) Uani 1 1 d
O15 O 0.7894(7) 0.0848(7) 0.4761(5) 0.0091(12) Uani 1 1 d
O14 O 0.6298(8) 0.1234(7) 0.5782(5) 0.0097(12) Uani 1 1 d
O3 O 0.5765(9) -0.1626(7) 0.4708(6) 0.0069(13) Uiso 1 1 d

loop_
_atom_site_aniso_label
_atom_site_aniso_U_11
_atom_site_aniso_U_22
_atom_site_aniso_U_33
_atom_site_aniso_U_23
_atom_site_aniso_U_13
_atom_site_aniso_U_12
Ba1 0.0058(2) 0.0063(2) 0.0068(2) 0.0005(2) 0.0039(2) -0.00018(19)
Ba2 0.0055(2) 0.0070(2) 0.0056(2) 0.0008(2) 0.0032(2) 0.00038(19)
Rb1 0.0058(4) 0.0047(3) 0.0055(4) 0.0005(3) 0.0047(3) -0.0006(3)
O10 0.005(3) 0.013(3) 0.007(3) 0.003(3) 0.002(3) 0.005(2)
P1 0.0056(10) 0.0059(9) 0.0059(11) -0.0004(8) 0.0036(9) -0.0001(7)
O13 0.012(3) 0.017(3) 0.013(3) 0.001(2) 0.009(3) 0.000(2)
P4 0.0059(9) 0.0058(9) 0.0052(11) -0.0001(8) 0.0034(9) 0.0002(7)
P3 0.0053(10) 0.0048(10) 0.0074(12) 0.0016(8) 0.0042(10) 0.0015(8)
O4 0.015(3) 0.015(3) 0.028(4) -0.004(3) 0.018(3) 0.000(2)
O1 0.018(3) 0.010(3) 0.012(3) 0.003(2) 0.012(3) 0.003(2)
P2 0.0040(9) 0.0067(9) 0.0049(10) 0.0011(8) 0.0037(9) 0.0014(8)
O5 0.009(3) 0.011(3) 0.007(3) 0.000(2) 0.006(2) 0.000(2)
O2 0.008(3) 0.012(3) 0.009(3) 0.000(2) 0.002(3) 0.002(2)
O6 0.010(3) 0.013(3) 0.006(3) -0.002(2) 0.004(3) -0.003(2)
O8 0.016(3) 0.004(3) 0.019(3) 0.003(2) 0.014(3) 0.005(2)
O11 0.011(3) 0.009(3) 0.006(3) 0.001(2) 0.004(2) 0.002(2)
O12 0.015(3) 0.009(3) 0.014(3) 0.001(2) 0.011(3) 0.001(2)
O7 0.010(3) 0.008(3) 0.011(3) 0.001(2) 0.006(3) 0.001(2)
P5 0.0038(9) 0.0059(9) 0.0044(10) 0.0002(8) 0.0023(9) 0.0002(8)
O15 0.007(3) 0.006(3) 0.015(3) 0.000(2) 0.008(3) 0.000(2)
O14 0.012(3) 0.011(3) 0.008(3) 0.002(2) 0.007(2) 0.000(2)

loop_
_atom_type_symbol
_atom_type_description
_atom_type_scat_dispersion_real
_atom_type_scat_dispersion_imag
_atom_type_scat_source
Ba Ba -0.3244 2.2819 'International Tables Vol C Tables 4.2.6.8 and 6.1.1.4'
O O 0.0106 0.0060 'International Tables Vol C Tables 4.2.6.8 and 6.1.1.4'
P P 0.1023 0.0942 'International Tables Vol C Tables 4.2.6.8 and 6.1.1.4'
Rb Rb -0.9393 2.9676 'International Tables Vol C Tables 4.2.6.8 and 6.1.1.4'

loop_
_geom_angle_atom_site_label_1
_geom_angle_atom_site_label_2
_geom_angle_atom_site_label_3
_geom_angle
_geom_angle_site_symmetry_1
_geom_angle_site_symmetry_3
O14 Ba1 O7 139.63(15) 2_564 .
O14 Ba1 O8 76.90(16) 2_564 1_565
O7 Ba1 O8 142.51(15) . 1_565
O14 Ba1 O6 68.13(16) 2_564 .
O7 Ba1 O6 78.73(15) . .
O8 Ba1 O6 121.84(16) 1_565 .
O14 Ba1 O12 82.69(16) 2_564 2_564
O7 Ba1 O12 106.26(15) . 2_564
O8 Ba1 O12 82.26(16) 1_565 2_564
O6 Ba1 O12 133.97(15) . 2_564
O14 Ba1 O2 116.11(16) 2_564 .
O7 Ba1 O2 80.87(15) . .
O8 Ba1 O2 71.93(15) 1_565 .
O6 Ba1 O2 83.50(15) . .
O12 Ba1 O2 142.39(15) 2_564 .
O14 Ba1 O5 144.13(16) 2_564 2_464
O7 Ba1 O5 74.65(15) . 2_464
O8 Ba1 O5 72.50(16) 1_565 2_464
O6 Ba1 O5 145.69(15) . 2_464
O12 Ba1 O5 75.13(15) 2_564 2_464
O2 Ba1 O5 71.33(15) . 2_464
O14 Ba1 O1 64.47(15) 2_564 2_564
O7 Ba1 O1 80.73(15) . 2_564
O8 Ba1 O1 135.41(15) 1_565 2_564
O6 Ba1 O1 63.68(15) . 2_564
O12 Ba1 O1 71.92(15) 2_564 2_564
O2 Ba1 O1 144.87(15) . 2_564
O5 Ba1 O1 130.84(15) 2_464 2_564
O14 Ba1 Ba2 132.30(11) 2_564 2_464
O7 Ba1 Ba2 84.03(10) . 2_464
O8 Ba1 Ba2 58.72(11) 1_565 2_464
O6 Ba1 Ba2 120.10(11) . 2_464
O12 Ba1 Ba2 105.91(11) 2_564 2_464
O2 Ba1 Ba2 37.01(11) . 2_464
O5 Ba1 Ba2 36.34(11) 2_464 2_464
O1 Ba1 Ba2 163.17(11) 2_564 2_464
O14 Ba1 Rb1 100.11(11) 2_564 1_454
O7 Ba1 Rb1 114.01(11) . 1_454
O8 Ba1 Rb1 47.95(12) 1_565 1_454
O6 Ba1 Rb1 167.26(11) . 1_454
O12 Ba1 Rb1 44.79(11) 2_564 1_454
O2 Ba1 Rb1 98.12(11) . 1_454
O5 Ba1 Rb1 44.78(11) 2_464 1_454
O1 Ba1 Rb1 116.69(11) 2_564 1_454
Ba2 Ba1 Rb1 63.661(12) 2_464 1_454
O14 Ba1 Ba2 41.74(11) 2_564 2_564
O7 Ba1 Ba2 97.98(10) . 2_564
O8 Ba1 Ba2 117.18(11) 1_565 2_564
O6 Ba1 Ba2 36.80(11) . 2_564
O12 Ba1 Ba2 98.44(11) 2_564 2_564
O2 Ba1 Ba2 117.43(11) . 2_564
O5 Ba1 Ba2 168.01(11) 2_464 2_564
O1 Ba1 Ba2 37.38(11) 2_564 2_564
Ba2 Ba1 Ba2 153.994(17) 2_464 2_564
Rb1 Ba1 Ba2 135.605(15) 1_454 2_564
O14 Ba1 Rb1 104.73(11) 2_564 2_564
O7 Ba1 Rb1 37.62(10) . 2_564
O8 Ba1 Rb1 153.28(12) 1_565 2_564
O6 Ba1 Rb1 41.47(11) . 2_564
O12 Ba1 Rb1 124.46(11) 2_564 2_564
O2 Ba1 Rb1 83.97(10) . 2_564
O5 Ba1 Rb1 111.04(11) 2_464 2_564
O1 Ba1 Rb1 63.45(11) 2_564 2_564
Ba2 Ba1 Rb1 107.528(14) 2_464 2_564
Rb1 Ba1 Rb1 151.160(16) 1_454 2_564
Ba2 Ba1 Rb1 63.941(12) 2_564 2_564
O11 Ba2 O5 123.25(16) 2_655 .
O11 Ba2 O2 80.56(15) 2_655 2_665
O5 Ba2 O2 75.16(16) . 2_665
O11 Ba2 O1 132.66(16) 2_655 .
O5 Ba2 O1 76.82(15) . .
O2 Ba2 O1 145.34(16) 2_665 .
O11 Ba2 O6 96.31(16) 2_655 2_565
O5 Ba2 O6 138.40(15) . 2_565
O2 Ba2 O6 128.79(17) 2_665 2_565
O1 Ba2 O6 65.99(15) . 2_565
O11 Ba2 O15 71.68(16) 2_655 .
O5 Ba2 O15 72.84(16) . .
O2 Ba2 O15 113.85(16) 2_665 .
O1 Ba2 O15 76.13(16) . .
O6 Ba2 O15 113.31(15) 2_565 .
O11 Ba2 O12 121.92(16) 2_655 2_665
O5 Ba2 O12 96.55(15) . 2_665
O2 Ba2 O12 70.23(15) 2_665 2_665
O1 Ba2 O12 93.31(16) . 2_665
O6 Ba2 O12 68.75(15) 2_565 2_665
O15 Ba2 O12 166.35(15) . 2_665
O11 Ba2 O14 70.98(15) 2_655 .
O5 Ba2 O14 115.08(15) . .
O2 Ba2 O14 150.77(14) 2_665 .
O1 Ba2 O14 61.83(15) . .
O6 Ba2 O14 62.82(15) 2_565 .
O15 Ba2 O14 51.07(14) . .
O12 Ba2 O14 131.14(14) 2_665 .
O11 Ba2 P5 71.93(12) 2_655 .
O5 Ba2 P5 92.38(12) . .
O2 Ba2 P5 136.52(12) 2_665 .
O1 Ba2 P5 64.26(12) . .
O6 Ba2 P5 87.94(12) 2_565 .
O15 Ba2 P5 25.40(11) . .
O12 Ba2 P5 153.25(11) 2_665 .
O14 Ba2 P5 25.94(11) . .
O11 Ba2 P2 81.51(12) 2_655 2_565
O5 Ba2 P2 155.22(11) . 2_565
O2 Ba2 P2 111.84(13) 2_665 2_565
O1 Ba2 P2 86.59(11) . 2_565
O6 Ba2 P2 20.61(11) 2_565 2_565
O15 Ba2 P2 121.16(11) . 2_565
O12 Ba2 P2 65.80(11) 2_665 2_565
O14 Ba2 P2 71.04(11) . 2_565
P5 Ba2 P2 96.89(5) . 2_565
O11 Ba2 Ba1 96.10(11) 2_655 2_665
O5 Ba2 Ba1 38.65(10) . 2_665
O2 Ba2 Ba1 38.68(13) 2_665 2_665
O1 Ba2 Ba1 115.35(11) . 2_665
O6 Ba2 Ba1 159.70(11) 2_565 2_665
O15 Ba2 Ba1 85.87(10) . 2_665
O12 Ba2 Ba1 91.04(10) 2_665 2_665
O14 Ba2 Ba1 136.89(10) . 2_665
P5 Ba2 Ba1 111.20(3) . 2_665
P2 Ba2 Ba1 149.67(3) 2_565 2_665
O11 Ba2 Ba1 99.48(11) 2_655 2_565
O5 Ba2 Ba1 115.71(11) . 2_565
O2 Ba2 Ba1 165.55(13) 2_665 2_565
O1 Ba2 Ba1 40.20(11) . 2_565
O6 Ba2 Ba1 36.76(11) 2_565 2_565
O15 Ba2 Ba1 79.49(10) . 2_565
O12 Ba2 Ba1 98.14(10) 2_665 2_565
O14 Ba2 Ba1 35.45(10) . 2_565
P5 Ba2 Ba1 55.45(3) . 2_565
P2 Ba2 Ba1 54.24(3) 2_565 2_565
Ba1 Ba2 Ba1 153.994(17) 2_665 2_565
O15 Rb1 O7 92.58(15) 2_565 2_565
O15 Rb1 O11 127.56(15) 2_565 2_665
O7 Rb1 O11 135.83(15) 2_565 2_665
O15 Rb1 O14 120.42(15) 2_565 1_565
O7 Rb1 O14 76.22(15) 2_565 1_565
O11 Rb1 O14 68.11(15) 2_665 1_565
O15 Rb1 O6 103.84(15) 2_565 2_565
O7 Rb1 O6 71.46(15) 2_565 2_565
O11 Rb1 O6 109.36(14) 2_665 2_565
O14 Rb1 O6 125.56(15) 1_565 2_565
O15 Rb1 O5 66.88(14) 2_565 2_565
O7 Rb1 O5 102.94(14) 2_565 2_565
O11 Rb1 O5 109.08(14) 2_665 2_565
O14 Rb1 O5 172.57(14) 1_565 2_565
O6 Rb1 O5 48.09(14) 2_565 2_565
O15 Rb1 O12 124.97(15) 2_565 2_665
O7 Rb1 O12 125.56(15) 2_565 2_665
O11 Rb1 O12 49.10(15) 2_665 2_665
O14 Rb1 O12 107.43(14) 1_565 2_665
O6 Rb1 O12 62.87(13) 2_565 2_665
O5 Rb1 O12 66.87(14) 2_565 2_665
O15 Rb1 O9 71.46(14) 2_565 1_666
O7 Rb1 O9 137.57(14) 2_565 1_666
O11 Rb1 O9 59.26(14) 2_665 1_666
O14 Rb1 O9 78.85(14) 1_565 1_666
O6 Rb1 O9 149.55(14) 2_565 1_666
O5 Rb1 O9 105.88(14) 2_565 1_666
O12 Rb1 O9 94.45(13) 2_665 1_666
O15 Rb1 O8 63.96(14) 2_565 1_666
O7 Rb1 O8 155.20(14) 2_565 1_666
O11 Rb1 O8 68.92(14) 2_665 1_666
O14 Rb1 O8 121.57(14) 1_565 1_666
O6 Rb1 O8 104.91(14) 2_565 1_666
O5 Rb1 O8 61.73(13) 2_565 1_666
O12 Rb1 O8 68.83(14) 2_665 1_666
O9 Rb1 O8 45.31(13) 1_666 1_666
O15 Rb1 O3 148.79(14) 2_565 1_565
O7 Rb1 O3 59.96(14) 2_565 1_565
O11 Rb1 O3 76.15(15) 2_665 1_565
O14 Rb1 O3 43.31(13) 1_565 1_565
O6 Rb1 O3 82.42(13) 2_565 1_565
O5 Rb1 O3 129.83(13) 2_565 1_565
O12 Rb1 O3 85.37(14) 2_665 1_565
O9 Rb1 O3 117.67(13) 1_666 1_565
O8 Rb1 O3 144.81(13) 1_666 1_565
O15 Rb1 P4 134.39(11) 2_565 2_665
O7 Rb1 P4 131.93(11) 2_565 2_665
O11 Rb1 P4 24.40(11) 2_665 2_665
O14 Rb1 P4 85.11(11) 1_565 2_665
O6 Rb1 P4 85.30(10) 2_565 2_665
O5 Rb1 P4 90.20(10) 2_565 2_665
O12 Rb1 P4 25.25(10) 2_665 2_665
O9 Rb1 P4 78.53(10) 1_666 2_665
O8 Rb1 P4 70.48(10) 1_666 2_665
O3 Rb1 P4 76.03(11) 1_565 2_665
O15 Rb1 P2 82.85(11) 2_565 2_565
O7 Rb1 P2 84.21(11) 2_565 2_565
O11 Rb1 P2 114.90(11) 2_665 2_565
O14 Rb1 P2 149.74(11) 1_565 2_565
O6 Rb1 P2 24.28(11) 2_565 2_565
O5 Rb1 P2 24.36(10) 2_565 2_565
O12 Rb1 P2 66.06(10) 2_665 2_565
O9 Rb1 P2 129.86(10) 1_666 2_565
O8 Rb1 P2 84.86(10) 1_666 2_565
O3 Rb1 P2 106.70(9) 1_565 2_565
P4 Rb1 P2 91.28(5) 2_665 2_565
P3 O10 P4 131.5(4) . .
O2 P1 O1 120.5(3) . .
O2 P1 O3 111.1(3) . 1_565
O1 P1 O3 106.8(3) . 1_565
O2 P1 O4 107.3(3) . .
O1 P1 O4 110.0(3) . .
O3 P1 O4 99.0(3) 1_565 .
P5 O13 P4 138.4(4) . .
O11 P4 O12 116.5(3) . .
O11 P4 O13 110.6(3) . .
O12 P4 O13 111.2(3) . .
O11 P4 O10 111.7(3) . .
O12 P4 O10 106.8(3) . .
O13 P4 O10 98.4(3) . .
O11 P4 Rb1 55.4(2) . 2_464
O12 P4 Rb1 63.1(2) . 2_464
O13 P4 Rb1 146.1(2) . 2_464
O10 P4 Rb1 115.3(2) . 2_464
O8 P3 O7 120.7(3) . .
O8 P3 O10 111.4(3) . .
O7 P3 O10 109.1(3) . .
O8 P3 O9 108.0(3) . .
O7 P3 O9 107.0(3) . .
O10 P3 O9 98.1(3) . .
O8 P3 Rb1 55.7(2) . 1_444
O7 P3 Rb1 142.7(2) . 1_444
O10 P3 Rb1 105.4(2) . 1_444
O9 P3 Rb1 53.6(2) . 1_444
O8 P3 Rb1 87.7(2) . 2_564
O7 P3 Rb1 36.1(2) . 2_564
O10 P3 Rb1 113.8(2) . 2_564
O9 P3 Rb1 136.5(2) . 2_564
Rb1 P3 Rb1 134.23(5) 1_444 2_564
P2 O4 P1 141.6(4) . .
P1 O1 Ba2 129.7(3) . .
P1 O1 Ba1 126.2(3) . 2_565
Ba2 O1 Ba1 102.42(17) . 2_565
O5 P2 O6 117.0(3) . .
O5 P2 O4 112.4(3) . .
O6 P2 O4 108.6(3) . .
O5 P2 O9 110.6(3) . 2_665
O6 P2 O9 106.8(3) . 2_665
O4 P2 O9 99.7(3) . 2_665
O5 P2 Rb1 60.7(2) . 2_564
O6 P2 Rb1 58.4(2) . 2_564
O4 P2 Rb1 118.2(2) . 2_564
O9 P2 Rb1 141.7(2) 2_665 2_564
O5 P2 Ba2 116.0(2) . 2_564
O6 P2 Ba2 41.5(2) . 2_564
O4 P2 Ba2 131.1(2) . 2_564
O9 P2 Ba2 69.0(2) 2_665 2_564
Rb1 P2 Ba2 81.61(4) 2_564 2_564
P2 O5 Ba2 129.6(3) . .
P2 O5 Ba1 118.5(3) . 2_665
Ba2 O5 Ba1 105.00(17) . 2_665
P2 O5 Rb1 94.9(2) . 2_564
Ba2 O5 Rb1 105.76(16) . 2_564
Ba1 O5 Rb1 95.25(15) 2_665 2_564
P2 O9 P3 128.0(4) 2_464 .
P2 O9 Rb1 112.4(2) 2_464 1_444
P3 O9 Rb1 102.3(2) . 1_444
P1 O2 Ba2 133.8(3) . 2_464
P1 O2 Ba1 121.7(3) . .
Ba2 O2 Ba1 104.31(19) 2_464 .
P2 O6 Ba1 122.2(3) . .
P2 O6 Ba2 117.9(3) . 2_564
Ba1 O6 Ba2 106.43(18) . 2_564
P2 O6 Rb1 97.4(3) . 2_564
Ba1 O6 Rb1 101.56(16) . 2_564
Ba2 O6 Rb1 108.89(17) 2_564 2_564
P3 O8 Ba1 153.2(3) . 1_545
P3 O8 Rb1 102.8(3) . 1_444
Ba1 O8 Rb1 94.22(15) 1_545 1_444
P4 O11 Ba2 143.3(3) . 2_454
P4 O11 Rb1 100.2(3) . 2_464
Ba2 O11 Rb1 110.66(18) 2_454 2_464
P4 O12 Ba1 118.5(3) . 2_565
P4 O12 Ba2 120.4(3) . 2_464
Ba1 O12 Ba2 116.65(18) 2_565 2_464
P4 O12 Rb1 91.6(2) . 2_464
Ba1 O12 Rb1 96.11(15) 2_565 2_464
Ba2 O12 Rb1 103.44(16) 2_464 2_464
P3 O7 Ba1 125.6(3) . .
P3 O7 Rb1 126.5(3) . 2_564
Ba1 O7 Rb1 107.56(17) . 2_564
O15 P5 O14 117.4(3) . .
O15 P5 O13 105.2(3) . .
O14 P5 O13 113.3(3) . .
O15 P5 O3 112.1(3) . .
O14 P5 O3 104.4(3) . .
O13 P5 O3 103.7(3) . .
O15 P5 Ba2 54.1(2) . .
O14 P5 Ba2 64.2(2) . .
O13 P5 Ba2 119.4(2) . .
O3 P5 Ba2 136.6(3) . .
O15 P5 Rb1 108.0(2) . 1_545
O14 P5 Rb1 46.4(2) . 1_545
O13 P5 Rb1 146.7(2) . 1_545
O3 P5 Rb1 66.4(2) . 1_545
Ba2 P5 Rb1 78.99(4) . 1_545
O15 P5 Rb1 32.0(2) . 2_564
O14 P5 Rb1 141.8(2) . 2_564
O13 P5 Rb1 75.0(2) . 2_564
O3 P5 Rb1 109.6(2) . 2_564
Ba2 P5 Rb1 79.09(4) . 2_564
Rb1 P5 Rb1 138.18(5) 1_545 2_564
P5 O15 Rb1 131.5(3) . 2_564
P5 O15 Ba2 100.5(3) . .
Rb1 O15 Ba2 113.97(17) 2_564 .
P5 O14 Ba1 129.5(3) . 2_565
P5 O14 Rb1 112.4(3) . 1_545
Ba1 O14 Rb1 113.40(19) 2_565 1_545
P5 O14 Ba2 89.9(2) . .
Ba1 O14 Ba2 102.81(16) 2_565 .
Rb1 O14 Ba2 98.93(15) 1_545 .
P1 O3 P5 139.4(4) 1_545 .
P1 O3 Rb1 121.4(3) 1_545 1_545
P5 O3 Rb1 88.8(2) . 1_545

loop_
_geom_bond_atom_site_label_1
_geom_bond_atom_site_label_2
_geom_bond_distance
_geom_bond_site_symmetry_2
Ba1 O14 2.665(5) 2_564
Ba1 O7 2.728(5) .
Ba1 O8 2.730(5) 1_565
Ba1 O6 2.796(5) .
Ba1 O12 2.816(6) 2_564
Ba1 O2 2.857(6) .
Ba1 O5 2.864(5) 2_464
Ba1 O1 2.961(5) 2_564
Ba1 Ba2 4.4294(6) 2_464
Ba1 Rb1 4.4395(9) 1_454
Ba1 Ba2 4.4805(6) 2_564
Ba1 Rb1 4.5549(9) 2_564
Ba2 O11 2.635(6) 2_655
Ba2 O5 2.718(5) .
Ba2 O2 2.752(6) 2_665
Ba2 O1 2.785(6) .
Ba2 O6 2.798(5) 2_565
Ba2 O15 2.799(5) .
Ba2 O12 2.948(5) 2_665
Ba2 O14 3.059(5) .
Ba2 P5 3.3976(19) .
Ba2 P2 3.733(2) 2_565
Ba2 Ba1 4.4294(6) 2_665
Ba2 Ba1 4.4805(6) 2_565
Rb1 O15 2.779(6) 2_565
Rb1 O7 2.916(5) 2_565
Rb1 O11 2.948(5) 2_665
Rb1 O14 2.987(5) 1_565
Rb1 O6 3.079(5) 2_565
Rb1 O5 3.140(5) 2_565
Rb1 O12 3.146(5) 2_665
Rb1 O9 3.214(6) 1_666
Rb1 O8 3.306(6) 1_666
Rb1 O3 3.494(6) 1_565
Rb1 P4 3.525(2) 2_665
Rb1 P2 3.587(2) 2_565
O10 P3 1.609(5) .
O10 P4 1.613(6) .
P1 O2 1.478(6) .
P1 O1 1.484(6) .
P1 O3 1.583(6) 1_565
P1 O4 1.602(5) .
O13 P5 1.591(6) .
O13 P4 1.605(6) .
P4 O11 1.480(6) .
P4 O12 1.504(6) .
P4 Rb1 3.525(2) 2_464
P3 O8 1.470(5) .
P3 O7 1.483(6) .
P3 O9 1.634(6) .
P3 Rb1 3.903(2) 1_444
P3 Rb1 3.981(2) 2_564
O4 P2 1.581(5) .
O1 Ba1 2.961(5) 2_565
P2 O5 1.485(6) .
P2 O6 1.487(6) .
P2 O9 1.601(6) 2_665
P2 Rb1 3.587(2) 2_564
P2 Ba2 3.733(2) 2_564
O5 Ba1 2.864(5) 2_665
O5 Rb1 3.140(5) 2_564
O9 P2 1.601(6) 2_464
O9 Rb1 3.214(5) 1_444
O2 Ba2 2.752(6) 2_464
O6 Ba2 2.798(5) 2_564
O6 Rb1 3.079(5) 2_564
O8 Ba1 2.730(5) 1_545
O8 Rb1 3.306(6) 1_444
O11 Ba2 2.635(5) 2_454
O11 Rb1 2.948(5) 2_464
O12 Ba1 2.816(6) 2_565
O12 Ba2 2.948(5) 2_464
O12 Rb1 3.146(5) 2_464
O7 Rb1 2.916(5) 2_564
P5 O15 1.482(5) .
P5 O14 1.486(6) .
P5 O3 1.597(5) .
P5 Rb1 3.810(2) 1_545
P5 Rb1 3.922(2) 2_564
O15 Rb1 2.779(6) 2_564
O14 Ba1 2.665(5) 2_565
O14 Rb1 2.987(5) 1_545
O3 P1 1.583(6) 1_545
O3 Rb1 3.494(6) 1_545

loop_
_geom_torsion_atom_site_label_1
_geom_torsion_atom_site_label_2
_geom_torsion_atom_site_label_3
_geom_torsion_atom_site_label_4
_geom_torsion
_geom_torsion_site_symmetry_1
_geom_torsion_site_symmetry_4
P5 O13 P4 O11 -57.5(6) . .
P5 O13 P4 O12 73.7(6) . .
P5 O13 P4 O10 -174.6(5) . .
P5 O13 P4 Rb1 0.6(9) . 2_464
P3 O10 P4 O11 -86.2(5) . .
P3 O10 P4 O12 145.3(5) . .
P3 O10 P4 O13 30.0(5) . .
P3 O10 P4 Rb1 -147.0(4) . 2_464
P4 O10 P3 O8 53.9(6) . .
P4 O10 P3 O7 -81.9(5) . .
P4 O10 P3 O9 166.9(5) . .
P4 O10 P3 Rb1 112.5(4) . 1_444
P4 O10 P3 Rb1 -43.3(5) . 2_564
O2 P1 O4 P2 -86.0(7) . .
O1 P1 O4 P2 46.8(8) . .
O3 P1 O4 P2 158.5(7) 1_565 .
O2 P1 O1 Ba2 135.0(4) . .
O3 P1 O1 Ba2 -97.1(4) 1_565 .
O4 P1 O1 Ba2 9.4(5) . .
O2 P1 O1 Ba1 -62.5(5) . 2_565
O3 P1 O1 Ba1 65.5(4) 1_565 2_565
O4 P1 O1 Ba1 172.0(3) . 2_565
O11 Ba2 O1 P1 -152.4(3) 2_655 .
O5 Ba2 O1 P1 -29.0(4) . .
O2 Ba2 O1 P1 7.8(6) 2_665 .
O6 Ba2 O1 P1 131.9(4) 2_565 .
O15 Ba2 O1 P1 -104.3(4) . .
O12 Ba2 O1 P1 67.0(4) 2_665 .
O14 Ba2 O1 P1 -157.2(5) . .
P5 Ba2 O1 P1 -128.2(4) . .
P2 Ba2 O1 P1 132.5(4) 2_565 .
Ba1 Ba2 O1 P1 -25.7(4) 2_665 .
Ba1 Ba2 O1 P1 165.7(5) 2_565 .
O11 Ba2 O1 Ba1 42.0(3) 2_655 2_565
O5 Ba2 O1 Ba1 165.3(2) . 2_565
O2 Ba2 O1 Ba1 -157.9(2) 2_665 2_565
O6 Ba2 O1 Ba1 -33.74(15) 2_565 2_565
O15 Ba2 O1 Ba1 90.06(18) . 2_565
O12 Ba2 O1 Ba1 -98.71(17) 2_665 2_565
O14 Ba2 O1 Ba1 37.07(15) . 2_565
P5 Ba2 O1 Ba1 66.11(13) . 2_565
P2 Ba2 O1 Ba1 -33.21(14) 2_565 2_565
Ba1 Ba2 O1 Ba1 168.57(9) 2_665 2_565
P1 O4 P2 O5 -50.3(8) . .
P1 O4 P2 O6 80.9(7) . .
P1 O4 P2 O9 -167.6(7) . 2_665
P1 O4 P2 Rb1 17.4(8) . 2_564
P1 O4 P2 Ba2 121.8(6) . 2_564
O6 P2 O5 Ba2 -131.2(4) . .
O4 P2 O5 Ba2 -4.3(5) . .
O9 P2 O5 Ba2 106.2(4) 2_665 .
Rb1 P2 O5 Ba2 -115.1(4) 2_564 .
Ba2 P2 O5 Ba2 -177.8(2) 2_564 .
O6 P2 O5 Ba1 82.7(4) . 2_665
O4 P2 O5 Ba1 -150.5(3) . 2_665
O9 P2 O5 Ba1 -40.0(4) 2_665 2_665
Rb1 P2 O5 Ba1 98.7(3) 2_564 2_665
Ba2 P2 O5 Ba1 36.0(3) 2_564 2_665
O6 P2 O5 Rb1 -16.0(3) . 2_564
O4 P2 O5 Rb1 110.8(3) . 2_564
O9 P2 O5 Rb1 -138.7(2) 2_665 2_564
Ba2 P2 O5 Rb1 -62.64(19) 2_564 2_564
O11 Ba2 O5 P2 158.5(3) 2_655 .
O2 Ba2 O5 P2 -133.6(4) 2_665 .
O1 Ba2 O5 P2 25.7(4) . .
O6 Ba2 O5 P2 -1.0(5) 2_565 .
O15 Ba2 O5 P2 105.1(4) . .
O12 Ba2 O5 P2 -66.1(4) 2_665 .
O14 Ba2 O5 P2 75.6(4) . .
P5 Ba2 O5 P2 88.6(4) . .
P2 Ba2 O5 P2 -23.5(6) 2_565 .
Ba1 Ba2 O5 P2 -149.6(5) 2_665 .
Ba1 Ba2 O5 P2 36.2(4) 2_565 .
O11 Ba2 O5 Ba1 -51.9(2) 2_655 2_665
O2 Ba2 O5 Ba1 15.92(15) 2_665 2_665
O1 Ba2 O5 Ba1 175.3(2) . 2_665
O6 Ba2 O5 Ba1 148.59(18) 2_565 2_665
O15 Ba2 O5 Ba1 -105.38(19) . 2_665
O12 Ba2 O5 Ba1 83.42(18) 2_665 2_665
O14 Ba2 O5 Ba1 -134.86(15) . 2_665
P5 Ba2 O5 Ba1 -121.83(14) . 2_665
P2 Ba2 O5 Ba1 126.1(2) 2_565 2_665
Ba1 Ba2 O5 Ba1 -174.24(9) 2_565 2_665
O11 Ba2 O5 Rb1 48.1(2) 2_655 2_564
O2 Ba2 O5 Rb1 115.94(18) 2_665 2_564
O1 Ba2 O5 Rb1 -84.68(17) . 2_564
O6 Ba2 O5 Rb1 -111.4(2) 2_565 2_564
O15 Ba2 O5 Rb1 -5.36(15) . 2_564
O12 Ba2 O5 Rb1 -176.56(16) 2_665 2_564
O14 Ba2 O5 Rb1 -34.8(2) . 2_564
P5 Ba2 O5 Rb1 -21.81(13) . 2_564
P2 Ba2 O5 Rb1 -133.92(19) 2_565 2_564
Ba1 Ba2 O5 Rb1 100.0(2) 2_665 2_564
Ba1 Ba2 O5 Rb1 -74.22(15) 2_565 2_564
O8 P3 O9 P2 144.2(4) . 2_464
O7 P3 O9 P2 -84.4(5) . 2_464
O10 P3 O9 P2 28.5(5) . 2_464
Rb1 P3 O9 P2 131.7(5) 1_444 2_464
Rb1 P3 O9 P2 -109.6(4) 2_564 2_464
O8 P3 O9 Rb1 12.5(3) . 1_444
O7 P3 O9 Rb1 143.9(2) . 1_444
O10 P3 O9 Rb1 -103.2(3) . 1_444
Rb1 P3 O9 Rb1 118.8(2) 2_564 1_444
O1 P1 O2 Ba2 71.6(5) . 2_464
O3 P1 O2 Ba2 -54.4(5) 1_565 2_464
O4 P1 O2 Ba2 -161.5(4) . 2_464
O1 P1 O2 Ba1 -115.1(4) . .
O3 P1 O2 Ba1 118.9(3) 1_565 .
O4 P1 O2 Ba1 11.7(4) . .
O14 Ba1 O2 P1 -48.5(4) 2_564 .
O7 Ba1 O2 P1 92.8(3) . .
O8 Ba1 O2 P1 -113.3(3) 1_565 .
O6 Ba1 O2 P1 13.2(3) . .
O12 Ba1 O2 P1 -162.3(3) 2_564 .
O5 Ba1 O2 P1 169.6(4) 2_464 .
O1 Ba1 O2 P1 33.6(5) 2_564 .
Ba2 Ba1 O2 P1 -175.0(4) 2_464 .
Rb1 Ba1 O2 P1 -154.0(3) 1_454 .
Ba2 Ba1 O2 P1 -1.5(4) 2_564 .
Rb1 Ba1 O2 P1 55.0(3) 2_564 .
O14 Ba1 O2 Ba2 126.50(17) 2_564 2_464
O7 Ba1 O2 Ba2 -92.18(17) . 2_464
O8 Ba1 O2 Ba2 61.68(17) 1_565 2_464
O6 Ba1 O2 Ba2 -171.75(18) . 2_464
O12 Ba1 O2 Ba2 12.7(3) 2_564 2_464
O5 Ba1 O2 Ba2 -15.39(14) 2_464 2_464
O1 Ba1 O2 Ba2 -151.4(2) 2_564 2_464
Rb1 Ba1 O2 Ba2 20.99(15) 1_454 2_464
Ba2 Ba1 O2 Ba2 173.52(8) 2_564 2_464
Rb1 Ba1 O2 Ba2 -130.02(14) 2_564 2_464
O5 P2 O6 Ba1 125.1(3) . .
O4 P2 O6 Ba1 -3.6(4) . .
O9 P2 O6 Ba1 -110.3(3) 2_665 .
Rb1 P2 O6 Ba1 108.7(3) 2_564 .
Ba2 P2 O6 Ba1 -135.4(5) 2_564 .
O5 P2 O6 Ba2 -99.5(3) . 2_564
O4 P2 O6 Ba2 131.8(3) . 2_564
O9 P2 O6 Ba2 25.0(4) 2_665 2_564
Rb1 P2 O6 Ba2 -116.0(3) 2_564 2_564
O5 P2 O6 Rb1 16.4(3) . 2_564
O4 P2 O6 Rb1 -112.2(3) . 2_564
O9 P2 O6 Rb1 141.0(2) 2_665 2_564
Ba2 P2 O6 Rb1 116.0(3) 2_564 2_564
O14 Ba1 O6 P2 103.3(3) 2_564 .
O7 Ba1 O6 P2 -100.2(3) . .
O8 Ba1 O6 P2 45.8(4) 1_565 .
O12 Ba1 O6 P2 158.0(3) 2_564 .
O2 Ba1 O6 P2 -18.2(3) . .
O5 Ba1 O6 P2 -60.6(5) 2_464 .
O1 Ba1 O6 P2 174.7(4) 2_564 .
Ba2 Ba1 O6 P2 -23.9(4) 2_464 .
Rb1 Ba1 O6 P2 79.9(6) 1_454 .
Ba2 Ba1 O6 P2 139.7(4) 2_564 .
Rb1 Ba1 O6 P2 -106.5(4) 2_564 .
O14 Ba1 O6 Ba2 -36.33(17) 2_564 2_564
O7 Ba1 O6 Ba2 120.2(2) . 2_564
O8 Ba1 O6 Ba2 -93.9(2) 1_565 2_564
O12 Ba1 O6 Ba2 18.4(3) 2_564 2_564
O2 Ba1 O6 Ba2 -157.87(18) . 2_564
O5 Ba1 O6 Ba2 159.8(2) 2_464 2_564
O1 Ba1 O6 Ba2 35.04(16) 2_564 2_564
Ba2 Ba1 O6 Ba2 -163.60(9) 2_464 2_564
Rb1 Ba1 O6 Ba2 -59.8(6) 1_454 2_564
Rb1 Ba1 O6 Ba2 113.9(2) 2_564 2_564
O14 Ba1 O6 Rb1 -150.2(2) 2_564 2_564
O7 Ba1 O6 Rb1 6.30(14) . 2_564
O8 Ba1 O6 Rb1 152.25(15) 1_565 2_564
O12 Ba1 O6 Rb1 -95.5(2) 2_564 2_564
O2 Ba1 O6 Rb1 88.25(16) . 2_564
O5 Ba1 O6 Rb1 45.9(3) 2_464 2_564
O1 Ba1 O6 Rb1 -78.84(18) 2_564 2_564
Ba2 Ba1 O6 Rb1 82.52(15) 2_464 2_564
Rb1 Ba1 O6 Rb1 -173.7(4) 1_454 2_564
Ba2 Ba1 O6 Rb1 -113.9(2) 2_564 2_564
O7 P3 O8 Ba1 -7.6(10) . 1_545
O10 P3 O8 Ba1 -137.5(7) . 1_545
O9 P3 O8 Ba1 115.8(7) . 1_545
Rb1 P3 O8 Ba1 128.0(8) 1_444 1_545
Rb1 P3 O8 Ba1 -22.8(7) 2_564 1_545
O7 P3 O8 Rb1 -135.6(3) . 1_444
O10 P3 O8 Rb1 94.5(3) . 1_444
O9 P3 O8 Rb1 -12.2(3) . 1_444
Rb1 P3 O8 Rb1 -150.80(15) 2_564 1_444
O12 P4 O11 Ba2 163.8(4) . 2_454
O13 P4 O11 Ba2 -67.9(6) . 2_454
O10 P4 O11 Ba2 40.7(6) . 2_454
Rb1 P4 O11 Ba2 147.2(6) 2_464 2_454
O12 P4 O11 Rb1 16.5(4) . 2_464
O13 P4 O11 Rb1 144.9(3) . 2_464
O10 P4 O11 Rb1 -106.6(3) . 2_464
O11 P4 O12 Ba1 82.6(4) . 2_565
O13 P4 O12 Ba1 -45.4(4) . 2_565
O10 P4 O12 Ba1 -151.8(3) . 2_565
Rb1 P4 O12 Ba1 97.8(3) 2_464 2_565
O11 P4 O12 Ba2 -121.9(3) . 2_464
O13 P4 O12 Ba2 110.1(3) . 2_464
O10 P4 O12 Ba2 3.8(4) . 2_464
Rb1 P4 O12 Ba2 -106.6(3) 2_464 2_464
O11 P4 O12 Rb1 -15.2(3) . 2_464
O13 P4 O12 Rb1 -143.3(3) . 2_464
O10 P4 O12 Rb1 110.4(2) . 2_464
O8 P3 O7 Ba1 161.3(3) . .
O10 P3 O7 Ba1 -67.7(4) . .
O9 P3 O7 Ba1 37.5(4) . .
Rb1 P3 O7 Ba1 88.9(4) 1_444 .
Rb1 P3 O7 Ba1 -172.3(6) 2_564 .
O8 P3 O7 Rb1 -26.4(5) . 2_564
O10 P3 O7 Rb1 104.5(4) . 2_564
O9 P3 O7 Rb1 -150.3(3) . 2_564
Rb1 P3 O7 Rb1 -98.8(4) 1_444 2_564
O14 Ba1 O7 P3 -158.5(3) 2_564 .
O8 Ba1 O7 P3 38.0(5) 1_565 .
O6 Ba1 O7 P3 166.6(4) . .
O12 Ba1 O7 P3 -60.6(4) 2_564 .
O2 Ba1 O7 P3 81.5(4) . .
O5 Ba1 O7 P3 8.5(3) 2_464 .
O1 Ba1 O7 P3 -128.5(4) 2_564 .
Ba2 Ba1 O7 P3 44.3(3) 2_464 .
Rb1 Ba1 O7 P3 -13.4(4) 1_454 .
Ba2 Ba1 O7 P3 -161.8(3) 2_564 .
Rb1 Ba1 O7 P3 173.5(5) 2_564 .
O14 Ba1 O7 Rb1 28.0(3) 2_564 2_564
O8 Ba1 O7 Rb1 -135.4(2) 1_565 2_564
O6 Ba1 O7 Rb1 -6.84(16) . 2_564
O12 Ba1 O7 Rb1 125.95(17) 2_564 2_564
O2 Ba1 O7 Rb1 -91.96(18) . 2_564
O5 Ba1 O7 Rb1 -164.98(19) 2_464 2_564
O1 Ba1 O7 Rb1 57.98(17) 2_564 2_564
Ba2 Ba1 O7 Rb1 -129.18(15) 2_464 2_564
Rb1 Ba1 O7 Rb1 173.16(10) 1_454 2_564
Ba2 Ba1 O7 Rb1 24.69(16) 2_564 2_564
P4 O13 P5 O15 -171.4(5) . .
P4 O13 P5 O14 -41.9(7) . .
P4 O13 P5 O3 70.7(6) . .
P4 O13 P5 Ba2 -114.4(5) . .
P4 O13 P5 Rb1 2.9(9) . 1_545
P4 O13 P5 Rb1 177.7(6) . 2_564
O11 Ba2 P5 O15 -85.2(3) 2_655 .
O5 Ba2 P5 O15 39.1(3) . .
O2 Ba2 P5 O15 -31.7(3) 2_665 .
O1 Ba2 P5 O15 113.3(3) . .
O6 Ba2 P5 O15 177.5(3) 2_565 .
O12 Ba2 P5 O15 148.8(3) 2_665 .
O14 Ba2 P5 O15 -168.7(4) . .
P2 Ba2 P5 O15 -163.9(3) 2_565 .
Ba1 Ba2 P5 O15 4.4(3) 2_665 .
Ba1 Ba2 P5 O15 159.0(3) 2_565 .
O11 Ba2 P5 O14 83.5(3) 2_655 .
O5 Ba2 P5 O14 -152.2(3) . .
O2 Ba2 P5 O14 137.0(3) 2_665 .
O1 Ba2 P5 O14 -78.0(3) . .
O6 Ba2 P5 O14 -13.8(3) 2_565 .
O15 Ba2 P5 O14 168.7(4) . .
O12 Ba2 P5 O14 -42.5(3) 2_665 .
P2 Ba2 P5 O14 4.8(2) 2_565 .
Ba1 Ba2 P5 O14 173.1(2) 2_665 .
Ba1 Ba2 P5 O14 -32.3(2) 2_565 .
O11 Ba2 P5 O13 -173.0(3) 2_655 .
O5 Ba2 P5 O13 -48.7(3) . .
O2 Ba2 P5 O13 -119.5(3) 2_665 .
O1 Ba2 P5 O13 25.4(3) . .
O6 Ba2 P5 O13 89.6(3) 2_565 .
O15 Ba2 P5 O13 -87.8(4) . .
O12 Ba2 P5 O13 60.9(4) 2_665 .
O14 Ba2 P5 O13 103.4(3) . .
P2 Ba2 P5 O13 108.2(3) 2_565 .
Ba1 Ba2 P5 O13 -83.4(2) 2_665 .
Ba1 Ba2 P5 O13 71.2(2) 2_565 .
O11 Ba2 P5 O3 -0.3(4) 2_655 .
O5 Ba2 P5 O3 124.0(4) . .
O2 Ba2 P5 O3 53.2(4) 2_665 .
O1 Ba2 P5 O3 -161.8(4) . .
O6 Ba2 P5 O3 -97.6(4) 2_565 .
O15 Ba2 P5 O3 84.9(4) . .
O12 Ba2 P5 O3 -126.3(4) 2_665 .
O14 Ba2 P5 O3 -83.8(4) . .
P2 Ba2 P5 O3 -79.0(3) 2_565 .
Ba1 Ba2 P5 O3 89.3(3) 2_665 .
Ba1 Ba2 P5 O3 -116.1(3) 2_565 .
O11 Ba2 P5 Rb1 36.80(12) 2_655 1_545
O5 Ba2 P5 Rb1 161.11(11) . 1_545
O2 Ba2 P5 Rb1 90.31(18) 2_665 1_545
O1 Ba2 P5 Rb1 -124.75(12) . 1_545
O6 Ba2 P5 Rb1 -60.52(11) 2_565 1_545
O15 Ba2 P5 Rb1 122.0(3) . 1_545
O12 Ba2 P5 Rb1 -89.2(3) 2_665 1_545
O14 Ba2 P5 Rb1 -46.7(2) . 1_545
P2 Ba2 P5 Rb1 -41.91(4) 2_565 1_545
Ba1 Ba2 P5 Rb1 126.42(2) 2_665 1_545
Ba1 Ba2 P5 Rb1 -78.98(3) 2_565 1_545
O11 Ba2 P5 Rb1 -107.36(12) 2_655 2_564
O5 Ba2 P5 Rb1 16.95(11) . 2_564
O2 Ba2 P5 Rb1 -53.86(18) 2_665 2_564
O1 Ba2 P5 Rb1 91.09(12) . 2_564
O6 Ba2 P5 Rb1 155.32(11) 2_565 2_564
O15 Ba2 P5 Rb1 -22.2(3) . 2_564
O12 Ba2 P5 Rb1 126.6(2) 2_665 2_564
O14 Ba2 P5 Rb1 169.1(2) . 2_564
P2 Ba2 P5 Rb1 173.93(4) 2_565 2_564
Ba1 Ba2 P5 Rb1 -17.74(4) 2_665 2_564
Ba1 Ba2 P5 Rb1 136.86(4) 2_565 2_564
O14 P5 O15 Rb1 -147.2(3) . 2_564
O13 P5 O15 Rb1 -20.1(4) . 2_564
O3 P5 O15 Rb1 91.9(4) . 2_564
Ba2 P5 O15 Rb1 -135.7(4) . 2_564
Rb1 P5 O15 Rb1 163.2(3) 1_545 2_564
O14 P5 O15 Ba2 -11.4(4) . .
O13 P5 O15 Ba2 115.6(3) . .
O3 P5 O15 Ba2 -132.3(3) . .
Rb1 P5 O15 Ba2 -61.1(2) 1_545 .
Rb1 P5 O15 Ba2 135.7(4) 2_564 .
O11 Ba2 O15 P5 86.3(3) 2_655 .
O5 Ba2 O15 P5 -138.7(3) . .
O2 Ba2 O15 P5 156.7(2) 2_665 .
O1 Ba2 O15 P5 -58.5(3) . .
O6 Ba2 O15 P5 -2.7(3) 2_565 .
O12 Ba2 O15 P5 -98.6(6) 2_665 .
O14 Ba2 O15 P5 6.3(2) . .
P2 Ba2 O15 P5 18.8(3) 2_565 .
Ba1 Ba2 O15 P5 -175.9(2) 2_665 .
Ba1 Ba2 O15 P5 -17.5(2) 2_565 .
O11 Ba2 O15 Rb1 -128.6(2) 2_655 2_564
O5 Ba2 O15 Rb1 6.38(17) . 2_564
O2 Ba2 O15 Rb1 -58.2(2) 2_665 2_564
O1 Ba2 O15 Rb1 86.6(2) . 2_564
O6 Ba2 O15 Rb1 142.37(18) 2_565 2_564
O12 Ba2 O15 Rb1 46.5(7) 2_665 2_564
O14 Ba2 O15 Rb1 151.4(3) . 2_564
P5 Ba2 O15 Rb1 145.1(4) . 2_564
P2 Ba2 O15 Rb1 163.87(11) 2_565 2_564
Ba1 Ba2 O15 Rb1 -30.76(15) 2_665 2_564
Ba1 Ba2 O15 Rb1 127.66(17) 2_565 2_564
O15 P5 O14 Ba1 116.9(4) . 2_565
O13 P5 O14 Ba1 -6.1(5) . 2_565
O3 P5 O14 Ba1 -118.3(4) . 2_565
Ba2 P5 O14 Ba1 106.6(3) . 2_565
Rb1 P5 O14 Ba1 -153.8(5) 1_545 2_565
Rb1 P5 O14 Ba1 89.1(4) 2_564 2_565
O15 P5 O14 Rb1 -89.3(3) . 1_545
O13 P5 O14 Rb1 147.7(3) . 1_545
O3 P5 O14 Rb1 35.5(3) . 1_545
Ba2 P5 O14 Rb1 -99.6(2) . 1_545
Rb1 P5 O14 Rb1 -117.0(3) 2_564 1_545
O15 P5 O14 Ba2 10.3(3) . .
O13 P5 O14 Ba2 -112.7(3) . .
O3 P5 O14 Ba2 135.1(3) . .
Rb1 P5 O14 Ba2 99.6(2) 1_545 .
Rb1 P5 O14 Ba2 -17.4(4) 2_564 .
O11 Ba2 O14 P5 -87.6(2) 2_655 .
O5 Ba2 O14 P5 31.0(3) . .
O2 Ba2 O14 P5 -73.9(4) 2_665 .
O1 Ba2 O14 P5 88.6(3) . .
O6 Ba2 O14 P5 164.5(3) 2_565 .
O15 Ba2 O14 P5 -6.2(2) . .
O12 Ba2 O14 P5 156.2(2) 2_665 .
P2 Ba2 O14 P5 -175.0(2) 2_565 .
Ba1 Ba2 O14 P5 -9.4(3) 2_665 .
Ba1 Ba2 O14 P5 130.7(3) 2_565 .
O11 Ba2 O14 Ba1 141.7(2) 2_655 2_565
O5 Ba2 O14 Ba1 -99.71(19) . 2_565
O2 Ba2 O14 Ba1 155.4(3) 2_665 2_565
O1 Ba2 O14 Ba1 -42.13(17) . 2_565
O6 Ba2 O14 Ba1 33.75(16) 2_565 2_565
O15 Ba2 O14 Ba1 -136.9(3) . 2_565
O12 Ba2 O14 Ba1 25.5(3) 2_665 2_565
P5 Ba2 O14 Ba1 -130.7(3) . 2_565
P2 Ba2 O14 Ba1 54.34(13) 2_565 2_565
Ba1 Ba2 O14 Ba1 -140.09(9) 2_665 2_565
O11 Ba2 O14 Rb1 25.06(15) 2_655 1_545
O5 Ba2 O14 Rb1 143.68(15) . 1_545
O2 Ba2 O14 Rb1 38.8(4) 2_665 1_545
O1 Ba2 O14 Rb1 -158.7(2) . 1_545
O6 Ba2 O14 Rb1 -82.86(18) 2_565 1_545
O15 Ba2 O14 Rb1 106.5(2) . 1_545
O12 Ba2 O14 Rb1 -91.1(2) 2_665 1_545
P5 Ba2 O14 Rb1 112.7(3) . 1_545
P2 Ba2 O14 Rb1 -62.27(12) 2_565 1_545
Ba1 Ba2 O14 Rb1 103.30(15) 2_665 1_545
Ba1 Ba2 O14 Rb1 -116.6(2) 2_565 1_545
O15 P5 O3 P1 -40.2(7) . 1_545
O14 P5 O3 P1 -168.3(6) . 1_545
O13 P5 O3 P1 72.8(7) . 1_545
Ba2 P5 O3 P1 -100.7(6) . 1_545
Rb1 P5 O3 P1 -141.0(7) 1_545 1_545
Rb1 P5 O3 P1 -5.9(7) 2_564 1_545
O15 P5 O3 Rb1 100.8(3) . 1_545
O14 P5 O3 Rb1 -27.3(3) . 1_545
O13 P5 O3 Rb1 -146.3(2) . 1_545
Ba2 P5 O3 Rb1 40.2(3) . 1_545
Rb1 P5 O3 Rb1 135.05(9) 2_564 1_545
